data_4126778
loop_
_publ_author_name
'Shi, Heyao'
'Michaelides, Iacovos N.'
'Darses, Benjamin'
'Jakubec, Pavol'
'Nguyen, Quynh Nhu N.'
'Paton, Robert S.'
'Dixon, Darren J.'

_publ_section_title
;
 Total Synthesis of (-)-Himalensine A.
;
_journal_name_full 'Journal of the American Chemical Society'
_journal_paper_doi 10.1021/jacs.7b10956
_journal_year 2017
_chemical_formula_moiety 'C16 H19 N O2'
_chemical_formula_sum 'C16 H19 N O2'
_chemical_formula_weight 257.33
_chemical_melting_point ?
_space_group_IT_number 15
_symmetry_cell_setting monoclinic
_symmetry_space_group_name_Hall '-C 2yc'
_symmetry_space_group_name_H-M 'C 1 2/c 1'
_atom_sites_solution_hydrogens difmap
_atom_sites_solution_primary other
_audit_creation_date 2017-07-18
_audit_creation_method CRYSTALS_ver_14.61_build_6236
_cell_angle_alpha 90
_cell_angle_beta 104.9073(5)
_cell_angle_gamma 90
_cell_formula_units_Z 16
_cell_length_a 30.6579(4)
_cell_length_b 8.28510(10)
_cell_length_c 21.8388(3)
_cell_measurement_reflns_used 6376
_cell_measurement_temperature 150
_cell_measurement_theta_max 27
_cell_measurement_theta_min 5
_cell_volume 5360.44(12)
_computing_cell_refinement 'DENZO/SCALEPACK (Otwinowski & Minor, 1997)'
_computing_data_collection 'COLLECT (Nonius, 2001).'
_computing_data_reduction 'DENZO/SCALEPACK (Otwinowski & Minor, 1997)'
_computing_molecular_graphics 'CAMERON (Watkin et al., 1996)'
_computing_publication_material 'CRYSTALS (Betteridge et al., 2003)'
_computing_structure_refinement 'CRYSTALS (Betteridge et al., 2003)'
_computing_structure_solution 'Superflip (Palatinus & Chapuis, 2007)'
_diffrn_ambient_temperature 150
_diffrn_measured_fraction_theta_full 0.991
_diffrn_measured_fraction_theta_max 0.991
_diffrn_measurement_device Area
_diffrn_measurement_device_type 'Nonius KappaCCD'
_diffrn_measurement_method \w
_diffrn_radiation_monochromator graphite
_diffrn_radiation_type 'Mo K\a'
_diffrn_radiation_wavelength 0.71073
_diffrn_reflns_av_R_equivalents 0.021
_diffrn_reflns_limit_h_max 39
_diffrn_reflns_limit_h_min -39
_diffrn_reflns_limit_k_max 10
_diffrn_reflns_limit_k_min -10
_diffrn_reflns_limit_l_max 28
_diffrn_reflns_limit_l_min -28
_diffrn_reflns_number 36191
_diffrn_reflns_theta_full 26.954
_diffrn_reflns_theta_max 27.505
_diffrn_reflns_theta_min 5.110
_diffrn_standards_number 0
_exptl_absorpt_coefficient_mu 0.084
_exptl_absorpt_correction_T_max 0.98
_exptl_absorpt_correction_T_min 0.87
_exptl_absorpt_correction_type multi-scan
_exptl_absorpt_process_details 'DENZO/SCALEPACK (Otwinowski & Minor, 1997)'
_exptl_crystal_colour clear_pale_colourless
_exptl_crystal_density_diffrn 1.275
_exptl_crystal_density_meas ?
_exptl_crystal_density_method 'not measured'
_exptl_crystal_description plate
_exptl_crystal_F_000 2208
_exptl_crystal_size_max 0.300
_exptl_crystal_size_mid 0.250
_exptl_crystal_size_min 0.200
_refine_diff_density_max 0.31
_refine_diff_density_min -0.28
_refine_ls_extinction_method None
_refine_ls_goodness_of_fit_ref 1.0093
_refine_ls_hydrogen_treatment constr
_refine_ls_matrix_type full
_refine_ls_number_parameters 343
_refine_ls_number_reflns 6124
_refine_ls_number_restraints 0
_refine_ls_R_factor_all 0.0540
_refine_ls_R_factor_gt 0.0408
_refine_ls_shift/su_max 0.0005859
_refine_ls_shift/su_mean 0.0000586
_refine_ls_structure_factor_coef Fsqd
_refine_ls_weighting_details
;
 Method= Modified Sheldrick 
 w=1/[\s^2^(F^2^) + ( 0.05P)^2^ + 3.62P] 
 ,where P=(max(Fo^2^,0) + 2Fc^2^)/3 
;
_refine_ls_weighting_scheme calc
_refine_ls_wR_factor_all 0.1038
_refine_ls_wR_factor_gt 0.0952
_refine_ls_wR_factor_ref 0.1038
_reflns_limit_h_max 38
_reflns_limit_h_min -39
_reflns_limit_k_max 10
_reflns_limit_k_min 0
_reflns_limit_l_max 28
_reflns_limit_l_min 0
_reflns_number_gt 5005
_reflns_number_total 6124
_reflns_threshold_expression I>2.0\s(I)
_oxford_diffrn_Wilson_B_factor 2.05
_oxford_diffrn_Wilson_scale 12.53
_oxford_refine_ls_r_factor_ref 0.0540
_oxford_refine_ls_scale 0.2795(2)
_oxford_reflns_number_all 6124
_oxford_reflns_threshold_expression_ref I>-3.0\s(I)
_oxford_structure_analysis_title 016djd16
_cod_data_source_file ja7b10956_si_003.cif
_cod_data_source_block 17
_cod_depositor_comments
;
The following automatic conversions were performed:

'_chemical_melting_point' value 'not measured' was changed to '?' -
the value is undefined or not given.

'_atom_sites_solution_primary' value 'Other' changed to 'other'
according to
/home/data/users/saulius/crontab/automatic-downloads/rss-feeds/ACS/lib/dictionaries/cif_core.dic
dictionary named 'cif_core.dic' version 2.4.2 from 2011-04-26.

'_exptl_crystal_density_meas' value 'not measured' was changed to '?'
- the value is perceived as not measured.

Automatic conversion script
Id: cif_fix_values 4973 2017-02-22 13:04:09Z antanas 

2020-10-16
Z value and formula fixed to values more according to usual
chemical conventions.                 miguel
;
_cod_original_formula_sum 'C17.07 H20.27 N1.07 O2.13'
_cod_original_formula_weight 274.49
_cod_original_formula_moiety 'C17.07 H20.27 N1.07 O2.13'
_cod_original_formula_units_Z 15
_cod_original_sg_symbol_H-M 'C 2/c '
_cod_database_code 4126778

loop_
_symmetry_equiv_pos_as_xyz
x,y,z
-x,-y,-z
x+1/2,y+1/2,z
-x+1/2,-y+1/2,-z
x,-y,z+1/2
-x,y,-z+1/2
x+1/2,-y+1/2,z+1/2
-x+1/2,y+1/2,-z+1/2

loop_
_atom_site_label
_atom_site_type_symbol
_atom_site_fract_x
_atom_site_fract_y
_atom_site_fract_z
_atom_site_U_iso_or_equiv
_atom_site_occupancy
_atom_site_adp_type
_atom_site_refinement_flags_posn
O1 O 0.28401(3) 0.12128(12) 0.55720(4) 0.0324 1.0000 Uani .
C2 C 0.24457(4) 0.12415(15) 0.55954(6) 0.0247 1.0000 Uani .
C3 C 0.22824(4) 0.23984(14) 0.60120(5) 0.0218 1.0000 Uani .
C4 C 0.25686(4) 0.35810(15) 0.62738(6) 0.0260 1.0000 Uani .
C5 C 0.24570(4) 0.49573(16) 0.66498(6) 0.0291 1.0000 Uani .
C6 C 0.21237(4) 0.61236(15) 0.62184(6) 0.0291 1.0000 Uani .
C7 C 0.17205(4) 0.52681(14) 0.57755(6) 0.0241 1.0000 Uani .
C8 C 0.15480(4) 0.38408(14) 0.60945(6) 0.0212 1.0000 Uani .
C9 C 0.18138(4) 0.22180(14) 0.61291(5) 0.0204 1.0000 Uani .
C10 C 0.18665(4) 0.14403(16) 0.67843(6) 0.0271 1.0000 Uani .
C11 C 0.14917(4) 0.11171(14) 0.56274(6) 0.0216 1.0000 Uani .
N12 N 0.10552(3) 0.19045(12) 0.55245(5) 0.0243 1.0000 Uani .
C13 C 0.10669(4) 0.34270(14) 0.57425(6) 0.0229 1.0000 Uani .
O14 O 0.07405(3) 0.43319(11) 0.56665(5) 0.0314 1.0000 Uani .
C15 C 0.06396(4) 0.11317(15) 0.51632(6) 0.0278 1.0000 Uani .
C16 C 0.06082(4) -0.05235(15) 0.53824(6) 0.0272 1.0000 Uani .
C17 C 0.05951(4) -0.18650(16) 0.55682(7) 0.0325 1.0000 Uani .
C18 C 0.16364(4) 0.08789(15) 0.50190(6) 0.0264 1.0000 Uani .
C19 C 0.21054(4) 0.01296(16) 0.51869(6) 0.0301 1.0000 Uani .
O20 O 0.49222(3) 0.19166(10) 0.64903(4) 0.0298 1.0000 Uani .
C21 C 0.46213(4) 0.10666(14) 0.65965(6) 0.0224 1.0000 Uani .
N22 N 0.45097(3) -0.04198(12) 0.63560(5) 0.0235 1.0000 Uani .
C23 C 0.41198(4) -0.11337(14) 0.65144(6) 0.0217 1.0000 Uani .
C24 C 0.37065(4) -0.11896(15) 0.59533(6) 0.0256 1.0000 Uani .
C25 C 0.33183(4) -0.19230(16) 0.61732(6) 0.0288 1.0000 Uani .
C26 C 0.32088(4) -0.09560(15) 0.67031(6) 0.0248 1.0000 Uani .
O27 O 0.28411(3) -0.10885(11) 0.68187(5) 0.0335 1.0000 Uani .
C28 C 0.35631(4) 0.01655(14) 0.70691(6) 0.0225 1.0000 Uani .
C29 C 0.40589(4) -0.00905(14) 0.70809(5) 0.0211 1.0000 Uani .
C30 C 0.43211(4) 0.15023(14) 0.70256(6) 0.0221 1.0000 Uani .
C31 C 0.40329(4) 0.29985(14) 0.67747(6) 0.0270 1.0000 Uani .
C32 C 0.38703(5) 0.38517(15) 0.72983(7) 0.0324 1.0000 Uani .
C33 C 0.37221(5) 0.26564(16) 0.77450(7) 0.0319 1.0000 Uani .
C34 C 0.34224(4) 0.13668(15) 0.73829(6) 0.0263 1.0000 Uani .
C35 C 0.42936(4) -0.09875(15) 0.76943(6) 0.0269 1.0000 Uani .
C36 C 0.47407(4) -0.12188(15) 0.59321(6) 0.0266 1.0000 Uani .
C37 C 0.48605(4) -0.28798(15) 0.61382(6) 0.0275 1.0000 Uani .
C38 C 0.49464(5) -0.42327(16) 0.63086(7) 0.0324 1.0000 Uani .
H41 H 0.2872 0.3570 0.6192 0.0281 1.0000 Uiso R
H52 H 0.2737 0.5573 0.6861 0.0354 1.0000 Uiso R
H51 H 0.2322 0.4541 0.6985 0.0342 1.0000 Uiso R
H62 H 0.2013 0.6895 0.6488 0.0354 1.0000 Uiso R
H61 H 0.2284 0.6756 0.5958 0.0346 1.0000 Uiso R
H72 H 0.1475 0.6070 0.5639 0.0292 1.0000 Uiso R
H71 H 0.1803 0.4878 0.5396 0.0284 1.0000 Uiso R
H81 H 0.1538 0.4179 0.6520 0.0245 1.0000 Uiso R
H101 H 0.1563 0.1242 0.6850 0.0388 1.0000 Uiso R
H102 H 0.2046 0.2170 0.7122 0.0398 1.0000 Uiso R
H103 H 0.2024 0.0385 0.6800 0.0397 1.0000 Uiso R
H111 H 0.1475 0.0045 0.5823 0.0252 1.0000 Uiso R
H152 H 0.0384 0.1790 0.5217 0.0335 1.0000 Uiso R
H151 H 0.0637 0.1122 0.4705 0.0336 1.0000 Uiso R
H181 H 0.1642 0.1938 0.4806 0.0323 1.0000 Uiso R
H182 H 0.1415 0.0158 0.4732 0.0329 1.0000 Uiso R
H191 H 0.2097 -0.0879 0.5429 0.0373 1.0000 Uiso R
H192 H 0.2212 -0.0125 0.4805 0.0367 1.0000 Uiso R
H231 H 0.4197 -0.2248 0.6662 0.0248 1.0000 Uiso R
H241 H 0.3772 -0.1830 0.5606 0.0326 1.0000 Uiso R
H242 H 0.3627 -0.0077 0.5795 0.0301 1.0000 Uiso R
H251 H 0.3404 -0.3042 0.6337 0.0348 1.0000 Uiso R
H252 H 0.3039 -0.1990 0.5824 0.0339 1.0000 Uiso R
H301 H 0.4525 0.1795 0.7434 0.0272 1.0000 Uiso R
H311 H 0.4215 0.3757 0.6600 0.0323 1.0000 Uiso R
H312 H 0.3773 0.2661 0.6428 0.0316 1.0000 Uiso R
H321 H 0.4116 0.4525 0.7553 0.0387 1.0000 Uiso R
H322 H 0.3613 0.4594 0.7098 0.0388 1.0000 Uiso R
H331 H 0.3991 0.2126 0.8020 0.0374 1.0000 Uiso R
H332 H 0.3564 0.3257 0.8023 0.0385 1.0000 Uiso R
H341 H 0.3098 0.1423 0.7363 0.0305 1.0000 Uiso R
H351 H 0.4612 -0.1229 0.7697 0.0384 1.0000 Uiso R
H352 H 0.4291 -0.0326 0.8074 0.0394 1.0000 Uiso R
H353 H 0.4139 -0.2033 0.7720 0.0389 1.0000 Uiso R
H361 H 0.5009 -0.0596 0.5940 0.0326 1.0000 Uiso R
H362 H 0.4549 -0.1237 0.5493 0.0330 1.0000 Uiso R
H381 H 0.5018 -0.5333 0.6427 0.0414 1.0000 Uiso R
H171 H 0.0580 -0.2948 0.5707 0.0419 1.0000 Uiso R

loop_
_atom_site_aniso_label
_atom_site_aniso_U_11
_atom_site_aniso_U_22
_atom_site_aniso_U_33
_atom_site_aniso_U_23
_atom_site_aniso_U_13
_atom_site_aniso_U_12
O1 0.0248(5) 0.0398(5) 0.0351(5) 0.0074(4) 0.0120(4) 0.0075(4)
C2 0.0249(6) 0.0256(6) 0.0252(6) 0.0074(5) 0.0089(5) 0.0054(5)
C3 0.0205(5) 0.0240(6) 0.0206(6) 0.0049(5) 0.0046(4) 0.0020(4)
C4 0.0213(6) 0.0303(6) 0.0246(6) 0.0044(5) 0.0030(5) -0.0013(5)
C5 0.0275(6) 0.0305(7) 0.0268(6) -0.0029(5) 0.0025(5) -0.0077(5)
C6 0.0308(7) 0.0223(6) 0.0341(7) -0.0016(5) 0.0083(5) -0.0059(5)
C7 0.0250(6) 0.0201(6) 0.0268(6) 0.0020(5) 0.0062(5) -0.0018(5)
C8 0.0223(6) 0.0200(6) 0.0225(6) -0.0007(4) 0.0076(5) -0.0010(4)
C9 0.0213(5) 0.0189(5) 0.0212(6) 0.0015(4) 0.0060(4) -0.0004(4)
C10 0.0302(6) 0.0275(6) 0.0241(6) 0.0051(5) 0.0080(5) -0.0004(5)
C11 0.0204(5) 0.0180(6) 0.0264(6) 0.0008(4) 0.0061(5) 0.0004(4)
N12 0.0183(5) 0.0204(5) 0.0328(6) -0.0017(4) 0.0040(4) -0.0009(4)
C13 0.0223(6) 0.0200(6) 0.0275(6) 0.0017(5) 0.0086(5) -0.0005(4)
O14 0.0234(4) 0.0236(4) 0.0476(6) 0.0001(4) 0.0096(4) 0.0035(4)
C15 0.0216(6) 0.0238(6) 0.0349(7) -0.0002(5) 0.0021(5) -0.0041(5)
C16 0.0225(6) 0.0276(7) 0.0302(7) -0.0045(5) 0.0042(5) -0.0043(5)
C17 0.0344(7) 0.0271(7) 0.0340(7) -0.0021(5) 0.0050(6) -0.0064(5)
C18 0.0283(6) 0.0261(6) 0.0247(6) -0.0040(5) 0.0066(5) -0.0031(5)
C19 0.0329(7) 0.0263(6) 0.0346(7) -0.0033(5) 0.0148(6) 0.0025(5)
O20 0.0293(5) 0.0231(4) 0.0392(5) 0.0008(4) 0.0129(4) -0.0035(4)
C21 0.0219(6) 0.0194(6) 0.0246(6) 0.0023(5) 0.0038(5) 0.0012(4)
N22 0.0223(5) 0.0215(5) 0.0279(5) -0.0021(4) 0.0089(4) -0.0004(4)
C23 0.0209(5) 0.0186(5) 0.0252(6) 0.0005(4) 0.0055(5) 0.0000(4)
C24 0.0255(6) 0.0261(6) 0.0242(6) -0.0036(5) 0.0047(5) -0.0006(5)
C25 0.0253(6) 0.0261(6) 0.0329(7) -0.0054(5) 0.0038(5) -0.0032(5)
C26 0.0234(6) 0.0229(6) 0.0267(6) 0.0036(5) 0.0040(5) -0.0009(5)
O27 0.0268(5) 0.0364(5) 0.0390(5) 0.0000(4) 0.0116(4) -0.0072(4)
C28 0.0225(6) 0.0226(6) 0.0218(6) 0.0030(5) 0.0048(5) -0.0004(4)
C29 0.0215(5) 0.0193(5) 0.0213(6) 0.0002(4) 0.0036(4) -0.0003(4)
C30 0.0216(5) 0.0194(6) 0.0242(6) -0.0015(5) 0.0039(5) -0.0005(4)
C31 0.0287(6) 0.0191(6) 0.0333(7) 0.0021(5) 0.0082(5) 0.0016(5)
C32 0.0328(7) 0.0214(6) 0.0437(8) -0.0051(5) 0.0113(6) 0.0005(5)
C33 0.0360(7) 0.0282(7) 0.0336(7) -0.0089(5) 0.0124(6) 0.0006(5)
C34 0.0264(6) 0.0260(6) 0.0278(6) 0.0016(5) 0.0092(5) 0.0012(5)
C35 0.0279(6) 0.0262(6) 0.0244(6) 0.0050(5) 0.0029(5) 0.0011(5)
C36 0.0280(6) 0.0257(6) 0.0285(6) -0.0022(5) 0.0116(5) 0.0012(5)
C37 0.0253(6) 0.0281(7) 0.0306(7) -0.0069(5) 0.0096(5) -0.0007(5)
C38 0.0340(7) 0.0264(7) 0.0372(8) -0.0037(6) 0.0099(6) 0.0012(5)

loop_
_atom_type_symbol
_atom_type_scat_dispersion_real
_atom_type_scat_dispersion_imag
_atom_type_scat_Cromer_Mann_a1
_atom_type_scat_Cromer_Mann_b1
_atom_type_scat_Cromer_Mann_a2
_atom_type_scat_Cromer_Mann_b2
_atom_type_scat_Cromer_Mann_a3
_atom_type_scat_Cromer_Mann_b3
_atom_type_scat_Cromer_Mann_a4
_atom_type_scat_Cromer_Mann_b4
_atom_type_scat_Cromer_Mann_c
_atom_type_scat_source
C 0.0033 0.0016 2.3100 20.8439 1.0200 10.2075 1.5886 0.5687 0.8650 51.6512 0.2156 'International Tables Vol C 4.2.6.8 and 6.1.1.4'
H 0.0000 0.0000 0.4930 10.5109 0.3229 26.1257 0.1402 3.1424 0.0408 57.7998 0.0030 'International Tables Vol C 4.2.6.8 and 6.1.1.4'
N 0.0061 0.0033 12.2126 0.0057 3.1322 9.8933 2.0125 28.9975 1.1663 0.5826 -11.5290 'International Tables Vol C 4.2.6.8 and 6.1.1.4'
O 0.0106 0.0060 3.0485 13.2771 2.2868 5.7011 1.5463 0.3239 0.8670 32.9089 0.2508 'International Tables Vol C 4.2.6.8 and 6.1.1.4'

loop_
_geom_angle_atom_site_label_1
_geom_angle_atom_site_label_2
_geom_angle_atom_site_label_3
_geom_angle
_geom_angle_publ_flag
O1 C2 C3 121.84(12) yes
O1 C2 C19 120.43(11) yes
C3 C2 C19 117.71(10) yes
C2 C3 C4 116.31(11) yes
C2 C3 C9 121.02(10) yes
C4 C3 C9 122.67(11) yes
C3 C4 C5 125.04(11) yes
C3 C4 H41 117.2 no
C5 C4 H41 117.6 no
C4 C5 C6 110.62(10) yes
C4 C5 H52 110.6 no
C6 C5 H52 108.5 no
C4 C5 H51 109.8 no
C6 C5 H51 109.4 no
H52 C5 H51 107.9 no
C5 C6 C7 113.35(10) yes
C5 C6 H62 108.5 no
C7 C6 H62 109.4 no
C5 C6 H61 109.5 no
C7 C6 H61 108.7 no
H62 C6 H61 107.2 no
C6 C7 C8 112.71(10) yes
C6 C7 H72 107.8 no
C8 C7 H72 109.2 no
C6 C7 H71 110.2 no
C8 C7 H71 108.9 no
H72 C7 H71 107.9 no
C7 C8 C9 116.65(9) yes
C7 C8 C13 110.36(10) yes
C9 C8 C13 104.88(9) yes
C7 C8 H81 108.1 no
C9 C8 H81 110.1 no
C13 C8 H81 106.3 no
C3 C9 C8 114.07(9) yes
C3 C9 C10 108.52(9) yes
C8 C9 C10 109.49(9) yes
C3 C9 C11 112.98(9) yes
C8 C9 C11 103.89(9) yes
C10 C9 C11 107.65(9) yes
C9 C10 H101 109.0 no
C9 C10 H102 109.8 no
H101 C10 H102 110.5 no
C9 C10 H103 109.5 no
H101 C10 H103 108.3 no
H102 C10 H103 109.7 no
C9 C11 N12 103.69(9) yes
C9 C11 C18 114.49(9) yes
N12 C11 C18 112.81(10) yes
C9 C11 H111 108.2 no
N12 C11 H111 108.7 no
C18 C11 H111 108.6 no
C11 N12 C13 115.24(10) yes
C11 N12 C15 121.79(10) yes
C13 N12 C15 122.79(10) yes
C8 C13 N12 108.98(10) yes
C8 C13 O14 125.69(11) yes
N12 C13 O14 125.33(11) yes
N12 C15 C16 110.80(10) yes
N12 C15 H152 107.5 no
C16 C15 H152 111.0 no
N12 C15 H151 109.0 no
C16 C15 H151 109.7 no
H152 C15 H151 108.9 no
C15 C16 C17 178.19(13) yes
C16 C17 H171 178.6 no
C11 C18 C19 108.23(10) yes
C11 C18 H181 109.7 no
C19 C18 H181 110.1 no
C11 C18 H182 108.8 no
C19 C18 H182 110.9 no
H181 C18 H182 109.0 no
C18 C19 C2 111.22(10) yes
C18 C19 H191 108.6 no
C2 C19 H191 108.0 no
C18 C19 H192 112.2 no
C2 C19 H192 107.5 no
H191 C19 H192 109.1 no
O20 C21 N22 125.29(11) yes
O20 C21 C30 125.77(11) yes
N22 C21 C30 108.94(10) yes
C21 N22 C23 114.91(10) yes
C21 N22 C36 123.02(10) yes
C23 N22 C36 121.94(10) yes
N22 C23 C24 112.75(10) yes
N22 C23 C29 103.71(9) yes
C24 C23 C29 114.29(9) yes
N22 C23 H231 108.5 no
C24 C23 H231 108.4 no
C29 C23 H231 109.0 no
C23 C24 C25 108.39(10) yes
C23 C24 H241 110.0 no
C25 C24 H241 111.0 no
C23 C24 H242 109.3 no
C25 C24 H242 109.9 no
H241 C24 H242 108.1 no
C24 C25 C26 112.05(10) yes
C24 C25 H251 109.0 no
C26 C25 H251 107.9 no
C24 C25 H252 111.7 no
C26 C25 H252 107.5 no
H251 C25 H252 108.5 no
C25 C26 O27 120.53(11) yes
C25 C26 C28 117.64(10) yes
O27 C26 C28 121.83(11) yes
C26 C28 C29 120.36(10) yes
C26 C28 C34 116.71(11) yes
C29 C28 C34 122.93(11) yes
C28 C29 C23 112.65(9) yes
C28 C29 C30 114.20(9) yes
C23 C29 C30 103.73(9) yes
C28 C29 C35 108.78(9) yes
C23 C29 C35 107.35(9) yes
C30 C29 C35 109.86(9) yes
C21 C30 C29 104.61(9) yes
C21 C30 C31 110.85(10) yes
C29 C30 C31 116.55(9) yes
C21 C30 H301 106.0 no
C29 C30 H301 111.0 no
C31 C30 H301 107.4 no
C30 C31 C32 111.90(11) yes
C30 C31 H311 108.7 no
C32 C31 H311 108.8 no
C30 C31 H312 108.7 no
C32 C31 H312 110.5 no
H311 C31 H312 108.1 no
C31 C32 C33 112.46(10) yes
C31 C32 H321 109.5 no
C33 C32 H321 108.3 no
C31 C32 H322 109.0 no
C33 C32 H322 110.0 no
H321 C32 H322 107.4 no
C32 C33 C34 111.46(11) yes
C32 C33 H331 109.6 no
C34 C33 H331 107.8 no
C32 C33 H332 109.4 no
C34 C33 H332 110.4 no
H331 C33 H332 108.1 no
C33 C34 C28 124.46(11) yes
C33 C34 H341 117.7 no
C28 C34 H341 117.8 no
C29 C35 H351 109.9 no
C29 C35 H352 110.9 no
H351 C35 H352 109.0 no
C29 C35 H353 110.3 no
H351 C35 H353 107.7 no
H352 C35 H353 108.9 no
N22 C36 C37 110.80(10) yes
N22 C36 H361 107.2 no
C37 C36 H361 110.5 no
N22 C36 H362 110.9 no
C37 C36 H362 108.9 no
H361 C36 H362 108.5 no
C36 C37 C38 178.19(14) yes
C37 C38 H381 177.3 no

loop_
_geom_bond_atom_site_label_1
_geom_bond_atom_site_label_2
_geom_bond_distance
_geom_bond_publ_flag
O1 C2 1.2237(15) yes
C2 C3 1.4940(17) yes
C2 C19 1.5014(18) yes
C3 C4 1.3411(17) yes
C3 C9 1.5298(15) yes
C4 C5 1.4954(18) yes
C4 H41 0.991 no
C5 C6 1.5396(18) yes
C5 H52 1.003 no
C5 H51 0.992 no
C6 C7 1.5332(17) yes
C6 H62 0.985 no
C6 H61 0.991 no
C7 C8 1.5339(16) yes
C7 H72 0.990 no
C7 H71 0.982 no
C8 C9 1.5638(16) yes
C8 C13 1.5168(16) yes
C8 H81 0.980 no
C9 C10 1.5394(16) yes
C9 C11 1.5655(16) yes
C10 H101 0.991 no
C10 H102 1.002 no
C10 H103 0.995 no
C11 N12 1.4532(14) yes
C11 C18 1.5181(17) yes
C11 H111 0.992 no
N12 C13 1.3455(15) yes
N12 C15 1.4625(15) yes
C13 O14 1.2272(14) yes
C15 C16 1.4639(17) yes
C15 H152 0.986 no
C15 H151 1.000 no
C16 C17 1.1874(19) yes
C17 H171 0.953 no
C18 C19 1.5218(17) yes
C18 H181 0.995 no
C18 H182 0.996 no
C19 H191 0.993 no
C19 H192 0.994 no
O20 C21 1.2290(14) yes
C21 N22 1.3479(15) yes
C21 C30 1.5165(16) yes
N22 C23 1.4530(15) yes
N22 C36 1.4609(15) yes
C23 C24 1.5201(16) yes
C23 C29 1.5592(16) yes
C23 H231 0.987 no
C24 C25 1.5200(17) yes
C24 H241 0.988 no
C24 H242 0.992 no
C25 C26 1.5144(18) yes
C25 H251 1.004 no
C25 H252 0.991 no
C26 O27 1.2219(15) yes
C26 C28 1.4952(16) yes
C28 C29 1.5283(16) yes
C28 C34 1.3410(17) yes
C29 C30 1.5659(16) yes
C29 C35 1.5391(16) yes
C30 C31 1.5391(16) yes
C30 H301 0.979 no
C31 C32 1.5327(18) yes
C31 H311 0.982 no
C31 H312 0.988 no
C32 C33 1.5385(19) yes
C32 H321 0.986 no
C32 H322 1.008 no
C33 C34 1.4957(18) yes
C33 H331 0.989 no
C33 H332 1.001 no
C34 H341 0.987 no
C35 H351 0.995 no
C35 H352 0.996 no
C35 H353 0.995 no
C36 C37 1.4651(18) yes
C36 H361 0.967 no
C36 H362 0.988 no
C37 C38 1.1890(19) yes
C38 H381 0.958 no

loop_
_geom_hbond_atom_site_label_D
_geom_hbond_atom_site_label_H
_geom_hbond_atom_site_label_A
_geom_hbond_site_symmetry_A
_geom_hbond_angle_DHA
_geom_hbond_distance_DH
_geom_hbond_distance_HA
_geom_hbond_distance_DA
_geom_hbond_publ_flag
C18 H181 O1 4_556 142 1.00 2.50 3.3335(18) yes
C24 H242 O1 . 126 0.99 2.57 3.2513(18) yes
C30 H301 O20 6_656 168 0.98 2.52 3.4837(18) yes
C36 H361 O14 3_545 144 0.97 2.47 3.2946(18) yes
C38 H381 O20 1_545 159 0.96 2.31 3.2181(18) yes
C17 H171 O14 1_545 151 0.95 2.31 3.1818(18) yes
